data_4069212
loop_
_publ_author_name
'Li, Ling'
'Brennessel, William W.'
'Jones, William D.'

_publ_section_title
;
 C&#x2212;H Activation of Phenyl Imines and 2-Phenylpyridines with
 [Cp*MCl2]2(M = Ir, Rh): Regioselectivity, Kinetics, and Mechanism
;
_journal_issue 12
_journal_name_full Organometallics
_journal_page_first 3492
_journal_paper_doi 10.1021/om9000742
_journal_volume 28
_journal_year 2009
_chemical_formula_moiety 'C22 H25 Cl N O Rh'
_chemical_formula_sum 'C22 H25 Cl N O Rh'
_chemical_formula_weight 457.79
_chemical_name_common jonll56
_chemical_name_systematic
;
 ?
;
_space_group_IT_number 14
_symmetry_cell_setting monoclinic
_symmetry_space_group_name_Hall '-P 2yn'
_symmetry_space_group_name_H-M 'P 1 21/n 1'
_atom_sites_solution_hydrogens geom
_atom_sites_solution_primary direct
_atom_sites_solution_secondary difmap
_audit_creation_method SHELXL-97
_cell_angle_alpha 90.00
_cell_angle_beta 101.038(2)
_cell_angle_gamma 90.00
_cell_formula_units_Z 4
_cell_length_a 8.1213(7)
_cell_length_b 15.0565(13)
_cell_length_c 15.8926(14)
_cell_measurement_reflns_used 3693
_cell_measurement_temperature 100.0(1)
_cell_measurement_theta_max 29.62
_cell_measurement_theta_min 2.61
_cell_volume 1907.4(3)
_computing_cell_refinement 'SAINT (Bruker, 2007)'
_computing_data_collection 'APEX2 (Bruker, 2007)'
_computing_data_reduction 'SAINT (Bruker, 2007)'
_computing_molecular_graphics 'SHELXTL (Sheldrick, 2008)'
_computing_publication_material 'SHELXTL (Sheldrick, 2008)'
_computing_structure_refinement 'SHELXL-97 (Sheldrick, 2008)'
_computing_structure_solution 'SIR97 (Altomare et al., 1999)'
_diffrn_ambient_temperature 100.0(1)
_diffrn_measured_fraction_theta_full 0.999
_diffrn_measured_fraction_theta_max 0.999
_diffrn_measurement_device_type 'Bruker SMART APEX II CCD Platform'
_diffrn_measurement_method 'area detector, \w scans per \f'
_diffrn_radiation_monochromator graphite
_diffrn_radiation_source 'fine-focus sealed tube'
_diffrn_radiation_type MoK\a
_diffrn_radiation_wavelength 0.71073
_diffrn_reflns_av_R_equivalents 0.1262
_diffrn_reflns_av_sigmaI/netI 0.1018
_diffrn_reflns_limit_h_max 10
_diffrn_reflns_limit_h_min -10
_diffrn_reflns_limit_k_max 20
_diffrn_reflns_limit_k_min -20
_diffrn_reflns_limit_l_max 21
_diffrn_reflns_limit_l_min -21
_diffrn_reflns_number 19990
_diffrn_reflns_theta_full 28.28
_diffrn_reflns_theta_max 28.28
_diffrn_reflns_theta_min 1.88
_exptl_absorpt_coefficient_mu 1.046
_exptl_absorpt_correction_T_max 0.9794
_exptl_absorpt_correction_T_min 0.8674
_exptl_absorpt_correction_type multi-scan
_exptl_absorpt_process_details 'SADABS (Sheldrick, 2007)'
_exptl_crystal_colour orange
_exptl_crystal_density_diffrn 1.594
_exptl_crystal_density_method 'not measured'
_exptl_crystal_description block
_exptl_crystal_F_000 936
_exptl_crystal_size_max 0.14
_exptl_crystal_size_mid 0.07
_exptl_crystal_size_min 0.02
_refine_diff_density_max 0.698
_refine_diff_density_min -0.828
_refine_diff_density_rms 0.137
_refine_ls_extinction_method none
_refine_ls_goodness_of_fit_ref 1.005
_refine_ls_hydrogen_treatment constr
_refine_ls_matrix_type full
_refine_ls_number_parameters 241
_refine_ls_number_reflns 4727
_refine_ls_number_restraints 0
_refine_ls_restrained_S_all 1.005
_refine_ls_R_factor_all 0.1037
_refine_ls_R_factor_gt 0.0526
_refine_ls_shift/su_max 0.000
_refine_ls_shift/su_mean 0.000
_refine_ls_structure_factor_coef Fsqd
_refine_ls_weighting_details 'calc w=1/[\s^2^(Fo^2^)+(0.0427P)^2^+0.0000P] where P=(Fo^2^+2Fc^2^)/3'
_refine_ls_weighting_scheme calc
_refine_ls_wR_factor_gt 0.0953
_refine_ls_wR_factor_ref 0.1104
_reflns_number_gt 3002
_reflns_number_total 4727
_reflns_threshold_expression >2sigma(I)
_cod_data_source_file om9000742_si_003.cif
_cod_data_source_block jonll56_3'i
_cod_database_code 4069212

loop_
_symmetry_equiv_pos_as_xyz
'x, y, z'
'-x+1/2, y+1/2, -z+1/2'
'-x, -y, -z'
'x-1/2, -y-1/2, z-1/2'

loop_
_atom_site_label
_atom_site_type_symbol
_atom_site_fract_x
_atom_site_fract_y
_atom_site_fract_z
_atom_site_U_iso_or_equiv
_atom_site_adp_type
_atom_site_occupancy
_atom_site_symmetry_multiplicity
_atom_site_calc_flag
_atom_site_refinement_flags
Rh1 Rh 0.12458(5) 0.33755(2) 0.27982(3) 0.01952(11) Uani 1 1 d .
Cl1 Cl -0.10581(16) 0.28220(8) 0.33783(9) 0.0285(3) Uani 1 1 d .
N1 N 0.1373(5) 0.4453(3) 0.3644(3) 0.0231(9) Uani 1 1 d .
C1 C -0.0371(6) 0.4256(3) 0.2084(3) 0.0236(11) Uani 1 1 d .
O1 O -0.1475(5) 0.3312(3) 0.0893(3) 0.0389(9) Uani 1 1 d .
C2 C -0.1405(7) 0.4127(4) 0.1303(4) 0.0299(12) Uani 1 1 d .
C3 C -0.2421(7) 0.4802(4) 0.0881(4) 0.0366(14) Uani 1 1 d .
H3A H -0.3091 0.4693 0.0332 0.044 Uiso 1 1 calc R
C4 C -0.2457(7) 0.5622(4) 0.1255(4) 0.0366(15) Uani 1 1 d .
H4A H -0.3140 0.6083 0.0966 0.044 Uiso 1 1 calc R
C5 C -0.1488(7) 0.5768(3) 0.2054(4) 0.0341(14) Uani 1 1 d .
H5A H -0.1510 0.6330 0.2324 0.041 Uiso 1 1 calc R
C6 C -0.0471(6) 0.5087(3) 0.2467(3) 0.0250(11) Uani 1 1 d .
C7 C 0.0485(7) 0.5183(3) 0.3338(4) 0.0270(12) Uani 1 1 d .
C8 C 0.0506(7) 0.5931(4) 0.3867(4) 0.0323(13) Uani 1 1 d .
H8A H -0.0084 0.6453 0.3649 0.039 Uiso 1 1 calc R
C9 C 0.1378(7) 0.5911(4) 0.4699(4) 0.0405(16) Uani 1 1 d .
H9A H 0.1379 0.6413 0.5062 0.049 Uiso 1 1 calc R
C10 C 0.2244(7) 0.5158(4) 0.4996(4) 0.0334(13) Uani 1 1 d .
H10A H 0.2851 0.5128 0.5569 0.040 Uiso 1 1 calc R
C11 C 0.2222(7) 0.4445(3) 0.4453(4) 0.0261(12) Uani 1 1 d .
H11A H 0.2834 0.3927 0.4661 0.031 Uiso 1 1 calc R
C12 C 0.3731(6) 0.3356(3) 0.2526(3) 0.0204(10) Uani 1 1 d .
C13 C 0.2594(6) 0.3018(3) 0.1802(3) 0.0207(11) Uani 1 1 d .
C14 C 0.1810(6) 0.2249(3) 0.2067(3) 0.0227(11) Uani 1 1 d .
C15 C 0.2602(6) 0.2070(3) 0.2945(3) 0.0240(11) Uani 1 1 d .
C16 C 0.3775(6) 0.2737(3) 0.3228(3) 0.0208(11) Uani 1 1 d .
C17 C 0.4897(6) 0.4130(3) 0.2547(3) 0.0241(11) Uani 1 1 d .
H17A H 0.6045 0.3913 0.2581 0.036 Uiso 1 1 calc R
H17B H 0.4845 0.4498 0.3050 0.036 Uiso 1 1 calc R
H17C H 0.4563 0.4485 0.2025 0.036 Uiso 1 1 calc R
C18 C 0.2355(6) 0.3392(4) 0.0913(3) 0.0280(11) Uani 1 1 d .
H18A H 0.3069 0.3070 0.0585 0.042 Uiso 1 1 calc R
H18B H 0.2662 0.4022 0.0942 0.042 Uiso 1 1 calc R
H18C H 0.1177 0.3329 0.0631 0.042 Uiso 1 1 calc R
C19 C 0.0588(6) 0.1625(3) 0.1547(3) 0.0276(11) Uani 1 1 d .
H19A H 0.1149 0.1062 0.1475 0.041 Uiso 1 1 calc R
H19B H 0.0160 0.1887 0.0983 0.041 Uiso 1 1 calc R
H19C H -0.0348 0.1517 0.1842 0.041 Uiso 1 1 calc R
C20 C 0.2224(7) 0.1287(3) 0.3460(4) 0.0325(13) Uani 1 1 d .
H20A H 0.2681 0.0747 0.3247 0.049 Uiso 1 1 calc R
H20B H 0.1007 0.1226 0.3405 0.049 Uiso 1 1 calc R
H20C H 0.2738 0.1377 0.4064 0.049 Uiso 1 1 calc R
C21 C 0.4945(7) 0.2793(3) 0.4071(3) 0.0286(12) Uani 1 1 d .
H21A H 0.5971 0.2461 0.4045 0.043 Uiso 1 1 calc R
H21B H 0.4407 0.2540 0.4518 0.043 Uiso 1 1 calc R
H21C H 0.5228 0.3417 0.4206 0.043 Uiso 1 1 calc R
C22 C -0.3003(9) 0.2862(5) 0.0861(6) 0.070(2) Uani 1 1 d .
H22A H -0.2999 0.2312 0.0532 0.106 Uiso 1 1 calc R
H22B H -0.3931 0.3241 0.0584 0.106 Uiso 1 1 calc R
H22C H -0.3145 0.2720 0.1445 0.106 Uiso 1 1 calc R

loop_
_atom_site_aniso_label
_atom_site_aniso_U_11
_atom_site_aniso_U_22
_atom_site_aniso_U_33
_atom_site_aniso_U_23
_atom_site_aniso_U_13
_atom_site_aniso_U_12
Rh1 0.0211(2) 0.01576(17) 0.02338(19) -0.0023(2) 0.00853(14) -0.00056(19)
Cl1 0.0271(7) 0.0226(6) 0.0398(8) -0.0036(6) 0.0163(6) -0.0047(5)
N1 0.025(2) 0.021(2) 0.025(2) -0.0017(18) 0.009(2) -0.0050(17)
C1 0.021(3) 0.023(3) 0.031(3) 0.004(2) 0.014(2) 0.003(2)
O1 0.031(2) 0.036(2) 0.047(2) -0.012(2) 0.0009(18) 0.0039(19)
C2 0.030(3) 0.027(3) 0.035(3) -0.006(2) 0.012(3) 0.003(2)
C3 0.037(4) 0.038(3) 0.035(3) 0.005(3) 0.008(3) 0.008(3)
C4 0.031(3) 0.031(3) 0.051(4) 0.006(3) 0.017(3) 0.011(2)
C5 0.037(4) 0.022(3) 0.048(4) -0.001(3) 0.021(3) 0.000(2)
C6 0.020(3) 0.025(3) 0.033(3) -0.001(2) 0.013(2) -0.003(2)
C7 0.029(3) 0.019(3) 0.039(3) 0.000(2) 0.022(3) -0.002(2)
C8 0.033(3) 0.023(3) 0.045(4) -0.006(3) 0.019(3) -0.002(2)
C9 0.041(4) 0.035(3) 0.052(4) -0.023(3) 0.027(3) -0.018(3)
C10 0.040(4) 0.035(3) 0.027(3) -0.011(3) 0.010(3) -0.015(3)
C11 0.025(3) 0.024(3) 0.032(3) -0.001(2) 0.012(2) -0.008(2)
C12 0.018(2) 0.021(2) 0.023(2) -0.004(2) 0.0068(19) 0.002(2)
C13 0.018(3) 0.020(2) 0.026(3) -0.001(2) 0.009(2) 0.0040(19)
C14 0.021(3) 0.021(3) 0.028(3) -0.005(2) 0.009(2) 0.006(2)
C15 0.027(3) 0.018(2) 0.030(3) 0.000(2) 0.013(2) 0.004(2)
C16 0.021(3) 0.024(3) 0.019(3) 0.002(2) 0.008(2) 0.004(2)
C17 0.026(3) 0.022(3) 0.025(3) 0.004(2) 0.007(2) -0.004(2)
C18 0.022(3) 0.034(3) 0.028(3) -0.003(3) 0.005(2) -0.001(3)
C19 0.027(3) 0.023(2) 0.033(3) -0.006(3) 0.005(2) 0.000(2)
C20 0.036(3) 0.023(3) 0.041(3) 0.005(2) 0.012(3) 0.000(2)
C21 0.028(3) 0.030(3) 0.025(3) 0.001(2) -0.001(2) -0.004(2)
C22 0.048(5) 0.053(5) 0.121(7) -0.021(5) 0.044(5) -0.015(4)

loop_
_atom_type_symbol
_atom_type_description
_atom_type_scat_dispersion_real
_atom_type_scat_dispersion_imag
_atom_type_scat_source
C C 0.0033 0.0016 'International Tables Vol C Tables 4.2.6.8 and 6.1.1.4'
H H 0.0000 0.0000 'International Tables Vol C Tables 4.2.6.8 and 6.1.1.4'
N N 0.0061 0.0033 'International Tables Vol C Tables 4.2.6.8 and 6.1.1.4'
O O 0.0106 0.0060 'International Tables Vol C Tables 4.2.6.8 and 6.1.1.4'
Cl Cl 0.1484 0.1585 'International Tables Vol C Tables 4.2.6.8 and 6.1.1.4'
Rh Rh -1.1178 0.9187 'International Tables Vol C Tables 4.2.6.8 and 6.1.1.4'

loop_
_geom_angle_atom_site_label_1
_geom_angle_atom_site_label_2
_geom_angle_atom_site_label_3
_geom_angle
C1 Rh1 N1 78.61(19)
C1 Rh1 C12 115.16(19)
N1 Rh1 C12 101.96(17)
C1 Rh1 C14 113.0(2)
N1 Rh1 C14 164.91(18)
C12 Rh1 C14 64.84(19)
C1 Rh1 C13 96.68(19)
N1 Rh1 C13 133.90(17)
C12 Rh1 C13 38.65(18)
C14 Rh1 C13 38.57(18)
C1 Rh1 C15 150.9(2)
N1 Rh1 C15 130.40(18)
C12 Rh1 C15 63.06(18)
C14 Rh1 C15 38.31(18)
C13 Rh1 C15 63.27(18)
C1 Rh1 C16 153.47(18)
N1 Rh1 C16 101.87(17)
C12 Rh1 C16 38.41(17)
C14 Rh1 C16 63.36(19)
C13 Rh1 C16 63.56(18)
C15 Rh1 C16 36.23(17)
C1 Rh1 Cl1 88.47(14)
N1 Rh1 Cl1 88.20(11)
C12 Rh1 Cl1 155.57(14)
C14 Rh1 Cl1 101.33(14)
C13 Rh1 Cl1 137.82(14)
C15 Rh1 Cl1 93.39(13)
C16 Rh1 Cl1 118.04(12)
C11 N1 C7 119.6(4)
C11 N1 Rh1 124.3(3)
C7 N1 Rh1 116.1(3)
C2 C1 C6 116.3(5)
C2 C1 Rh1 128.8(4)
C6 C1 Rh1 114.9(4)
C2 O1 C22 113.6(5)
C1 C2 O1 120.9(5)
C1 C2 C3 122.3(5)
O1 C2 C3 116.8(5)
C4 C3 C2 120.4(6)
C4 C3 H3A 119.8
C2 C3 H3A 119.8
C3 C4 C5 119.1(5)
C3 C4 H4A 120.4
C5 C4 H4A 120.4
C4 C5 C6 119.8(5)
C4 C5 H5A 120.1
C6 C5 H5A 120.1
C5 C6 C1 121.9(5)
C5 C6 C7 122.1(5)
C1 C6 C7 115.9(5)
N1 C7 C8 119.5(5)
N1 C7 C6 114.3(4)
C8 C7 C6 126.2(5)
C9 C8 C7 120.2(5)
C9 C8 H8A 119.9
C7 C8 H8A 119.9
C10 C9 C8 119.0(5)
C10 C9 H9A 120.5
C8 C9 H9A 120.5
C9 C10 C11 119.0(6)
C9 C10 H10A 120.5
C11 C10 H10A 120.5
N1 C11 C10 122.6(5)
N1 C11 H11A 118.7
C10 C11 H11A 118.7
C13 C12 C16 108.0(4)
C13 C12 C17 127.3(4)
C16 C12 C17 124.1(4)
C13 C12 Rh1 71.2(3)
C16 C12 Rh1 74.8(3)
C17 C12 Rh1 126.9(3)
C12 C13 C14 108.0(4)
C12 C13 C18 125.0(4)
C14 C13 C18 126.9(5)
C12 C13 Rh1 70.1(3)
C14 C13 Rh1 70.6(3)
C18 C13 Rh1 127.3(3)
C13 C14 C15 107.2(4)
C13 C14 C19 129.4(5)
C15 C14 C19 122.8(4)
C13 C14 Rh1 70.9(3)
C15 C14 Rh1 74.2(3)
C19 C14 Rh1 127.3(3)
C16 C15 C14 109.0(4)
C16 C15 C20 126.0(5)
C14 C15 C20 125.0(5)
C16 C15 Rh1 72.2(3)
C14 C15 Rh1 67.5(3)
C20 C15 Rh1 126.7(3)
C15 C16 C12 107.5(4)
C15 C16 C21 127.5(4)
C12 C16 C21 125.0(4)
C15 C16 Rh1 71.6(3)
C12 C16 Rh1 66.7(2)
C21 C16 Rh1 129.5(3)
C12 C17 H17A 109.5
C12 C17 H17B 109.5
H17A C17 H17B 109.5
C12 C17 H17C 109.5
H17A C17 H17C 109.5
H17B C17 H17C 109.5
C13 C18 H18A 109.5
C13 C18 H18B 109.5
H18A C18 H18B 109.5
C13 C18 H18C 109.5
H18A C18 H18C 109.5
H18B C18 H18C 109.5
C14 C19 H19A 109.5
C14 C19 H19B 109.5
H19A C19 H19B 109.5
C14 C19 H19C 109.5
H19A C19 H19C 109.5
H19B C19 H19C 109.5
C15 C20 H20A 109.5
C15 C20 H20B 109.5
H20A C20 H20B 109.5
C15 C20 H20C 109.5
H20A C20 H20C 109.5
H20B C20 H20C 109.5
C16 C21 H21A 109.5
C16 C21 H21B 109.5
H21A C21 H21B 109.5
C16 C21 H21C 109.5
H21A C21 H21C 109.5
H21B C21 H21C 109.5
O1 C22 H22A 109.5
O1 C22 H22B 109.5
H22A C22 H22B 109.5
O1 C22 H22C 109.5
H22A C22 H22C 109.5
H22B C22 H22C 109.5

loop_
_geom_bond_atom_site_label_1
_geom_bond_atom_site_label_2
_geom_bond_distance
Rh1 C1 2.049(5)
Rh1 N1 2.097(4)
Rh1 C12 2.144(4)
Rh1 C14 2.154(5)
Rh1 C13 2.158(5)
Rh1 C15 2.244(5)
Rh1 C16 2.252(5)
Rh1 Cl1 2.3887(13)
N1 C11 1.337(7)
N1 C7 1.353(6)
C1 C2 1.372(8)
C1 C6 1.401(7)
O1 C2 1.386(6)
O1 C22 1.406(7)
C2 C3 1.396(8)
C3 C4 1.373(8)
C3 H3A 0.9500
C4 C5 1.378(8)
C4 H4A 0.9500
C5 C6 1.399(7)
C5 H5A 0.9500
C6 C7 1.459(8)
C7 C8 1.403(7)
C8 C9 1.375(8)
C8 H8A 0.9500
C9 C10 1.371(8)
C9 H9A 0.9500
C10 C11 1.374(7)
C10 H10A 0.9500
C11 H11A 0.9500
C12 C13 1.424(7)
C12 C16 1.450(7)
C12 C17 1.498(6)
C13 C14 1.424(7)
C13 C18 1.499(7)
C14 C15 1.446(7)
C14 C19 1.495(7)
C15 C16 1.398(7)
C15 C20 1.499(7)
C16 C21 1.490(7)
C17 H17A 0.9800
C17 H17B 0.9800
C17 H17C 0.9800
C18 H18A 0.9800
C18 H18B 0.9800
C18 H18C 0.9800
C19 H19A 0.9800
C19 H19B 0.9800
C19 H19C 0.9800
C20 H20A 0.9800
C20 H20B 0.9800
C20 H20C 0.9800
C21 H21A 0.9800
C21 H21B 0.9800
C21 H21C 0.9800
C22 H22A 0.9800
C22 H22B 0.9800
C22 H22C 0.9800

loop_
_geom_torsion_atom_site_label_1
_geom_torsion_atom_site_label_2
_geom_torsion_atom_site_label_3
_geom_torsion_atom_site_label_4
_geom_torsion
C1 Rh1 N1 C11 174.7(4)
C12 Rh1 N1 C11 -71.7(4)
C14 Rh1 N1 C11 -43.7(8)
C13 Rh1 N1 C11 -97.0(4)
C15 Rh1 N1 C11 -7.0(5)
C16 Rh1 N1 C11 -32.4(4)
Cl1 Rh1 N1 C11 85.9(4)
C1 Rh1 N1 C7 -3.3(3)
C12 Rh1 N1 C7 110.3(4)
C14 Rh1 N1 C7 138.2(6)
C13 Rh1 N1 C7 85.0(4)
C15 Rh1 N1 C7 175.0(3)
C16 Rh1 N1 C7 149.6(3)
Cl1 Rh1 N1 C7 -92.1(3)
N1 Rh1 C1 C2 -173.1(5)
C12 Rh1 C1 C2 88.9(5)
C14 Rh1 C1 C2 17.0(5)
C13 Rh1 C1 C2 53.3(5)
C15 Rh1 C1 C2 9.5(7)
C16 Rh1 C1 C2 93.1(6)
Cl1 Rh1 C1 C2 -84.7(5)
N1 Rh1 C1 C6 4.1(3)
C12 Rh1 C1 C6 -93.9(4)
C14 Rh1 C1 C6 -165.8(3)
C13 Rh1 C1 C6 -129.5(4)
C15 Rh1 C1 C6 -173.2(3)
C16 Rh1 C1 C6 -89.7(5)
Cl1 Rh1 C1 C6 92.5(3)
C6 C1 C2 O1 -176.2(4)
Rh1 C1 C2 O1 1.0(8)
C6 C1 C2 C3 4.3(8)
Rh1 C1 C2 C3 -178.6(4)
C22 O1 C2 C1 110.7(6)
C22 O1 C2 C3 -69.7(7)
C1 C2 C3 C4 -2.2(9)
O1 C2 C3 C4 178.3(5)
C2 C3 C4 C5 -0.5(9)
C3 C4 C5 C6 0.8(8)
C4 C5 C6 C1 1.5(8)
C4 C5 C6 C7 -175.5(5)
C2 C1 C6 C5 -4.0(7)
Rh1 C1 C6 C5 178.5(4)
C2 C1 C6 C7 173.2(4)
Rh1 C1 C6 C7 -4.4(5)
C11 N1 C7 C8 1.8(7)
Rh1 N1 C7 C8 179.9(4)
C11 N1 C7 C6 -176.2(4)
Rh1 N1 C7 C6 1.9(5)
C5 C6 C7 N1 178.7(5)
C1 C6 C7 N1 1.6(6)
C5 C6 C7 C8 0.9(8)
C1 C6 C7 C8 -176.2(5)
N1 C7 C8 C9 -2.1(8)
C6 C7 C8 C9 175.6(5)
C7 C8 C9 C10 1.1(8)
C8 C9 C10 C11 0.3(8)
C7 N1 C11 C10 -0.4(7)
Rh1 N1 C11 C10 -178.4(4)
C9 C10 C11 N1 -0.6(8)
C1 Rh1 C12 C13 -67.6(3)
N1 Rh1 C12 C13 -150.5(3)
C14 Rh1 C12 C13 37.3(3)
C15 Rh1 C12 C13 80.1(3)
C16 Rh1 C12 C13 115.4(4)
Cl1 Rh1 C12 C13 96.7(4)
C1 Rh1 C12 C16 177.0(3)
N1 Rh1 C12 C16 94.1(3)
C14 Rh1 C12 C16 -78.2(3)
C13 Rh1 C12 C16 -115.4(4)
C15 Rh1 C12 C16 -35.4(3)
Cl1 Rh1 C12 C16 -18.8(5)
C1 Rh1 C12 C17 55.5(5)
N1 Rh1 C12 C17 -27.4(4)
C14 Rh1 C12 C17 160.3(5)
C13 Rh1 C12 C17 123.0(5)
C15 Rh1 C12 C17 -156.9(5)
C16 Rh1 C12 C17 -121.5(5)
Cl1 Rh1 C12 C17 -140.3(3)
C16 C12 C13 C14 5.7(5)
C17 C12 C13 C14 176.7(4)
Rh1 C12 C13 C14 -60.7(3)
C16 C12 C13 C18 -171.4(4)
C17 C12 C13 C18 -0.4(8)
Rh1 C12 C13 C18 122.2(5)
C16 C12 C13 Rh1 66.4(3)
C17 C12 C13 Rh1 -122.6(5)
C1 Rh1 C13 C12 122.6(3)
N1 Rh1 C13 C12 42.0(4)
C14 Rh1 C13 C12 -118.5(4)
C15 Rh1 C13 C12 -79.5(3)
C16 Rh1 C13 C12 -38.8(3)
Cl1 Rh1 C13 C12 -142.3(2)
C1 Rh1 C13 C14 -118.9(3)
N1 Rh1 C13 C14 160.5(3)
C12 Rh1 C13 C14 118.5(4)
C15 Rh1 C13 C14 39.0(3)
C16 Rh1 C13 C14 79.7(3)
Cl1 Rh1 C13 C14 -23.8(4)
C1 Rh1 C13 C18 3.1(5)
N1 Rh1 C13 C18 -77.5(5)
C12 Rh1 C13 C18 -119.5(5)
C14 Rh1 C13 C18 122.1(6)
C15 Rh1 C13 C18 161.0(5)
C16 Rh1 C13 C18 -158.3(5)
Cl1 Rh1 C13 C18 98.2(4)
C12 C13 C14 C15 -5.4(5)
C18 C13 C14 C15 171.6(5)
Rh1 C13 C14 C15 -65.8(3)
C12 C13 C14 C19 -176.6(5)
C18 C13 C14 C19 0.4(8)
Rh1 C13 C14 C19 123.0(5)
C12 C13 C14 Rh1 60.4(3)
C18 C13 C14 Rh1 -122.5(5)
C1 Rh1 C14 C13 70.8(3)
N1 Rh1 C14 C13 -67.8(7)
C12 Rh1 C14 C13 -37.3(3)
C15 Rh1 C14 C13 -115.1(4)
C16 Rh1 C14 C13 -80.2(3)
Cl1 Rh1 C14 C13 163.9(3)
C1 Rh1 C14 C15 -174.2(3)
N1 Rh1 C14 C15 47.3(8)
C12 Rh1 C14 C15 77.7(3)
C13 Rh1 C14 C15 115.1(4)
C16 Rh1 C14 C15 34.8(3)
Cl1 Rh1 C14 C15 -81.0(3)
C1 Rh1 C14 C19 -54.7(5)
N1 Rh1 C14 C19 166.8(5)
C12 Rh1 C14 C19 -162.8(5)
C13 Rh1 C14 C19 -125.5(6)
C15 Rh1 C14 C19 119.5(6)
C16 Rh1 C14 C19 154.3(5)
Cl1 Rh1 C14 C19 38.5(5)
C13 C14 C15 C16 3.1(5)
C19 C14 C15 C16 175.0(4)
Rh1 C14 C15 C16 -60.5(3)
C13 C14 C15 C20 -176.4(5)
C19 C14 C15 C20 -4.5(7)
Rh1 C14 C15 C20 120.0(5)
C13 C14 C15 Rh1 63.6(3)
C19 C14 C15 Rh1 -124.5(5)
C1 Rh1 C15 C16 131.3(4)
N1 Rh1 C15 C16 -45.2(4)
C12 Rh1 C15 C16 37.5(3)
C14 Rh1 C15 C16 120.2(4)
C13 Rh1 C15 C16 81.0(3)
Cl1 Rh1 C15 C16 -135.7(3)
C1 Rh1 C15 C14 11.1(5)
N1 Rh1 C15 C14 -165.4(3)
C12 Rh1 C15 C14 -82.8(3)
C13 Rh1 C15 C14 -39.2(3)
C16 Rh1 C15 C14 -120.2(4)
Cl1 Rh1 C15 C14 104.0(3)
C1 Rh1 C15 C20 -106.7(5)
N1 Rh1 C15 C20 76.8(5)
C12 Rh1 C15 C20 159.5(5)
C14 Rh1 C15 C20 -117.7(6)
C13 Rh1 C15 C20 -157.0(5)
C16 Rh1 C15 C20 122.0(6)
Cl1 Rh1 C15 C20 -13.7(5)
C14 C15 C16 C12 0.4(5)
C20 C15 C16 C12 179.9(5)
Rh1 C15 C16 C12 -57.2(3)
C14 C15 C16 C21 -176.3(5)
C20 C15 C16 C21 3.2(8)
Rh1 C15 C16 C21 126.1(5)
C14 C15 C16 Rh1 57.6(3)
C20 C15 C16 Rh1 -122.9(5)
C13 C12 C16 C15 -3.7(5)
C17 C12 C16 C15 -175.1(4)
Rh1 C12 C16 C15 60.3(3)
C13 C12 C16 C21 173.0(4)
C17 C12 C16 C21 1.6(7)
Rh1 C12 C16 C21 -123.0(5)
C13 C12 C16 Rh1 -64.0(3)
C17 C12 C16 Rh1 124.6(5)
C1 Rh1 C16 C15 -125.3(4)
N1 Rh1 C16 C15 146.5(3)
C12 Rh1 C16 C15 -119.2(4)
C14 Rh1 C16 C15 -36.8(3)
C13 Rh1 C16 C15 -80.1(3)
Cl1 Rh1 C16 C15 52.2(3)
C1 Rh1 C16 C12 -6.1(6)
N1 Rh1 C16 C12 -94.3(3)
C14 Rh1 C16 C12 82.4(3)
C13 Rh1 C16 C12 39.0(3)
C15 Rh1 C16 C12 119.2(4)
Cl1 Rh1 C16 C12 171.3(2)
C1 Rh1 C16 C21 110.9(5)
N1 Rh1 C16 C21 22.7(5)
C12 Rh1 C16 C21 117.0(6)
C14 Rh1 C16 C21 -160.6(5)
C13 Rh1 C16 C21 156.1(5)
C15 Rh1 C16 C21 -123.8(6)
Cl1 Rh1 C16 C21 -71.6(5)
